data_1534995
loop_
_publ_author_name
'Beck, J.'
'Wolf, F.'

_publ_section_title
;
 W2 Cl7 (C Cl), a polymeric tungsten chlorocarbyne complex
;
_journal_name_full 'Zeitschrift fuer Anorganische und Allgemeine Chemie'
_journal_page_first 1453
_journal_page_last 1454
_journal_volume 628
_journal_year 2002
_chemical_formula_sum 'C Cl8 W2'
_chemical_name_systematic '((W Cl2)2 Cl2 (C Cl)) Cl'
_space_group_IT_number 61
_symmetry_space_group_name_Hall '-P 2ac 2ab'
_symmetry_space_group_name_H-M 'P b c a'
_cell_angle_alpha 90
_cell_angle_beta 90
_cell_angle_gamma 90
_cell_formula_units_Z 8
_cell_length_a 11.956
_cell_length_b 12.156
_cell_length_c 15.837
_cell_volume 2301.704
_citation_journal_id_ASTM ZAACAB
_cod_data_source_file Beck_ZAACAB_2002_570.cif
_cod_data_source_block C1Cl8W2
_cod_original_formula_sum 'C1 Cl8 W2'
_cod_database_code 1534995

loop_
_symmetry_equiv_pos_as_xyz
x,y,z
-x+1/2,-y,z+1/2
x+1/2,-y+1/2,-z
-x,y+1/2,-z+1/2
-x,-y,-z
x-1/2,y,-z-1/2
-x-1/2,y-1/2,z
x,-y-1/2,z-1/2

loop_
_atom_site_label
_atom_site_type_symbol
_atom_site_fract_x
_atom_site_fract_y
_atom_site_fract_z
_atom_site_occupancy
_atom_site_U_iso_or_equiv
W1 W+5 0.12844 0.71021 0.17708 1 0.0
Cl7 Cl-1 -0.1232 0.608 0.0168 1 0.0
Cl3 Cl-1 0.0177 0.5418 0.1905 1 0.0
Cl5 Cl-1 0.2565 0.6244 0.0961 1 0.0
W2 W+5 -0.07768 0.70582 0.13328 1 0.0
Cl8 Cl-1 0.083 0.8316 -0.0121 1 0.0
C1 C-2 0.0532 0.7655 0.0774 1 0.0
Cl6 Cl-1 -0.1634 0.8691 0.1119 1 0.0
Cl2 Cl-1 -0.0221 0.7589 0.27614 1 0.0
Cl4 Cl-1 0.2072 0.8762 0.1971 1 0.0
Cl1 Cl-1 -0.2637 0.6372 0.1936 1 0.0
